data_1523047
loop_
_publ_author_name
'Voellenkle, H.'
'Wittmann, A.'
'Nowotny, H.'

_publ_section_title
;
 Die Kristallstrukturen von Rh10 Ga17 und Ir Ga5
;
_journal_name_full 'Monatshefte fuer Chemie (-108,1977)'
_journal_page_first 176
_journal_page_last 183
_journal_volume 98
_journal_year 1967
_chemical_formula_sum 'Ga17 Rh10'
_space_group_IT_number 116
_symmetry_space_group_name_Hall 'P -4 -2c'
_symmetry_space_group_name_H-M 'P -4 c 2'
_cell_angle_alpha 90
_cell_angle_beta 90
_cell_angle_gamma 90
_cell_formula_units_Z 4
_cell_length_a 5.813
_cell_length_b 5.813
_cell_length_c 47.46
_cell_volume 1603.719
_citation_journal_id_ASTM MOCHAP
_cod_data_source_file Voellenkle_MOCHAP_1967_339.cif
_cod_data_source_block Ga17Rh10
_cod_database_code 1523047

loop_
_symmetry_equiv_pos_as_xyz
x,y,z
y,-x,-z
-x,-y,z
-y,x,-z
-x,y,z+1/2
y,x,-z+1/2
x,-y,z+1/2
-y,-x,-z+1/2

loop_
_atom_site_label
_atom_site_type_symbol
_atom_site_fract_x
_atom_site_fract_y
_atom_site_fract_z
_atom_site_occupancy
_atom_site_U_iso_or_equiv
Rh7 Rh 0 0.5 0.0254 1 0.0
Ga7 Ga 0.844 0.244 0.1618 1 0.0
Ga8 Ga 0.284 0.347 0.1917 1 0.0
Rh1 Rh 0.5 0.5 0.25 1 0.0
Rh11 Rh 0 0.5 0.4248 1 0.0
Rh2 Rh 0 0 0 1 0.0
Ga9 Ga 0.666 0.2 0.2214 1 0.0
Ga4 Ga 0.178 0.315 0.0744 1 0.0
Rh3 Rh 0 0 0.0996 1 0.0
Ga3 Ga 0.796 0.16 0.045 1 0.0
Ga6 Ga 0.287 0.16 0.1314 1 0.0
Ga2 Ga 0.345 0.235 0.0147 1 0.0
Rh6 Rh 0.5 0.5 0.1497 1 0.0
Rh5 Rh 0.5 0.5 0.051 1 0.0
Rh9 Rh 0 0.5 0.2255 1 0.0
Rh4 Rh 0 0 0.201 1 0.0
Ga1 Ga 0.182 0.182 0.25 1 0.0
Ga5 Ga 0.67 0.31 0.1023 1 0.0
Rh10 Rh 0 0.5 0.3248 1 0.0
Rh8 Rh 0 0.5 0.124 1 0.0
